data_7238556
loop_
_publ_author_name
'Pla\.zuk, Damian'
'Zakrzewski, Janusz'
'Nakatani, Keitaro'
'Makal, Anna'
'Wo\'zniak, Krzysztof'
'Domaga\/la, S\/lawomir'

_publ_section_title
;
 Electronic and molecular structures and bulk second--order nonlinear
 optical properties of ferrocenyl ynones
;
_journal_issue 8
_journal_name_full 'RSC Advances'
_journal_page_first 3512
_journal_paper_doi 10.1039/c2ra00037g
_journal_volume 2
_journal_year 2012
_chemical_absolute_configuration ad
_chemical_formula_sum 'C19 H14 Fe O'
_chemical_formula_weight 314.15
_space_group_IT_number 33
_space_group_name_Hall 'P 2c -2n'
_space_group_name_H-M_alt 'P n a 21'
_symmetry_cell_setting orthorhombic
_symmetry_space_group_name_H-M 'P n a 21'
_atom_sites_solution_hydrogens geom
_atom_sites_solution_primary direct
_atom_sites_solution_secondary difmap
_audit_creation_method SHELXL-97
_cell_angle_alpha 90.00
_cell_angle_beta 90.00
_cell_angle_gamma 90.00
_cell_formula_units_Z 4
_cell_length_a 21.5703(8)
_cell_length_b 5.9474(2)
_cell_length_c 10.9774(4)
_cell_measurement_reflns_used 510
_cell_measurement_temperature 90(2)
_cell_measurement_theta_max 27.50
_cell_measurement_theta_min 2.65
_cell_volume 1408.26(9)
_computing_cell_refinement 'Bruker SMART'
_computing_data_collection 'Bruker SMART'
_computing_data_reduction 'Bruker SAINT'
_computing_structure_refinement 'SHELXL-97 (Sheldrick, 1997)'
_computing_structure_solution 'SHELXL-97 (Sheldrick, 1997)'
_diffrn_ambient_temperature 90(2)
_diffrn_measured_fraction_theta_full 0.998
_diffrn_measured_fraction_theta_max 0.998
_diffrn_measurement_device_type 'CCD area detector'
_diffrn_measurement_method 'omega scans'
_diffrn_radiation_monochromator 'mutli-layer optics'
_diffrn_radiation_source 'TXS rotating anode'
_diffrn_radiation_type MoK\a
_diffrn_radiation_wavelength 0.71073
_diffrn_reflns_av_R_equivalents 0.0232
_diffrn_reflns_av_sigmaI/netI 0.0295
_diffrn_reflns_limit_h_max 28
_diffrn_reflns_limit_h_min -26
_diffrn_reflns_limit_k_max 7
_diffrn_reflns_limit_k_min -7
_diffrn_reflns_limit_l_max 14
_diffrn_reflns_limit_l_min -9
_diffrn_reflns_number 17233
_diffrn_reflns_theta_full 27.50
_diffrn_reflns_theta_max 27.50
_diffrn_reflns_theta_min 2.65
_exptl_absorpt_coefficient_mu 1.065
_exptl_absorpt_correction_T_max 0.967
_exptl_absorpt_correction_T_min 0.759
_exptl_absorpt_correction_type numerical
_exptl_absorpt_process_details 'Sheldrick, G. M. (1996). SADABS. University of Gottingen, Germany.'
_exptl_crystal_colour red
_exptl_crystal_density_diffrn 1.482
_exptl_crystal_density_method 'not measured'
_exptl_crystal_description planar
_exptl_crystal_F_000 648
_exptl_crystal_size_max 0.29
_exptl_crystal_size_mid 0.22
_exptl_crystal_size_min 0.09
_refine_diff_density_max 0.246
_refine_diff_density_min -0.266
_refine_diff_density_rms 0.043
_refine_ls_abs_structure_details 'Flack H D (1983), Acta Cryst. A39, 876-881'
_refine_ls_abs_structure_Flack 0.012(10)
_refine_ls_extinction_method none
_refine_ls_goodness_of_fit_ref 1.047
_refine_ls_hydrogen_treatment constr
_refine_ls_matrix_type full
_refine_ls_number_parameters 190
_refine_ls_number_reflns 2754
_refine_ls_number_restraints 1
_refine_ls_restrained_S_all 1.047
_refine_ls_R_factor_all 0.0179
_refine_ls_R_factor_gt 0.0177
_refine_ls_shift/su_max 0.003
_refine_ls_shift/su_mean 0.000
_refine_ls_structure_factor_coef Fsqd
_refine_ls_weighting_details 'calc w=1/[\s^2^(Fo^2^)+(0.0075P)^2^+0.4556P] where P=(Fo^2^+2Fc^2^)/3'
_refine_ls_weighting_scheme calc
_refine_ls_wR_factor_gt 0.0414
_refine_ls_wR_factor_ref 0.0415
_reflns_number_gt 2725
_reflns_number_total 2754
_reflns_threshold_expression >2sigma(I)
_cod_data_source_file c2ra00037g.txt
_cod_data_source_block 2d
_cod_original_sg_symbol_H-M Pna2(1)
_cod_database_code 7238556

loop_
_symmetry_equiv_pos_as_xyz
'x, y, z'
'-x, -y, z+1/2'
'x+1/2, -y+1/2, z'
'-x+1/2, y+1/2, z+1/2'

loop_
_atom_site_label
_atom_site_type_symbol
_atom_site_fract_x
_atom_site_fract_y
_atom_site_fract_z
_atom_site_U_iso_or_equiv
_atom_site_adp_type
_atom_site_occupancy
_atom_site_symmetry_multiplicity
_atom_site_calc_flag
_atom_site_refinement_flags
Fe1 Fe 0.806654(7) 0.45806(3) 0.50187(2) 0.01072(5) Uani 1 1 d .
O1 O 0.85122(6) -0.00038(18) 0.27368(10) 0.0212(2) Uani 1 1 d .
C1 C 0.78882(6) 0.3005(2) 0.34166(12) 0.0132(2) Uani 1 1 d .
C2 C 0.76675(7) 0.5289(2) 0.33813(13) 0.0151(3) Uani 1 1 d .
H2 H 0.7797 0.6432 0.2833 0.018 Uiso 1 1 calc R
C3 C 0.72191(6) 0.5511(2) 0.43229(13) 0.0164(3) Uani 1 1 d .
H3 H 0.6991 0.6836 0.4503 0.020 Uiso 1 1 calc R
C4 C 0.71681(6) 0.3425(2) 0.49524(17) 0.0166(2) Uani 1 1 d .
H4 H 0.6904 0.3128 0.5625 0.020 Uiso 1 1 calc R
C5 C 0.75799(6) 0.1868(2) 0.44027(13) 0.0153(3) Uani 1 1 d .
H5 H 0.7641 0.0349 0.4642 0.018 Uiso 1 1 calc R
C6 C 0.90088(6) 0.4731(2) 0.52481(13) 0.0182(3) Uani 1 1 d .
H6 H 0.9314 0.4221 0.4688 0.022 Uiso 1 1 calc R
C7 C 0.87488(6) 0.6933(2) 0.52879(12) 0.0166(3) Uani 1 1 d .
H7 H 0.8848 0.8146 0.4760 0.020 Uiso 1 1 calc R
C8 C 0.83131(6) 0.6985(2) 0.62622(13) 0.0160(3) Uani 1 1 d .
H8 H 0.8071 0.8245 0.6500 0.019 Uiso 1 1 calc R
C9 C 0.83032(7) 0.4828(3) 0.68170(13) 0.0171(3) Uani 1 1 d .
H9 H 0.8053 0.4392 0.7489 0.021 Uiso 1 1 calc R
C10 C 0.87339(7) 0.3432(3) 0.61895(13) 0.0183(3) Uani 1 1 d .
H10 H 0.8822 0.1903 0.6369 0.022 Uiso 1 1 calc R
C11 C 0.83748(6) 0.1992(2) 0.26686(12) 0.0149(3) Uani 1 1 d .
C12 C 0.86923(7) 0.3464(2) 0.18048(12) 0.0158(3) Uani 1 1 d .
C13 C 0.89620(7) 0.4595(2) 0.10759(13) 0.0150(3) Uani 1 1 d .
C14 C 0.92785(6) 0.6027(2) 0.02280(12) 0.0135(3) Uani 1 1 d .
C15 C 0.93765(7) 0.5351(2) -0.09762(13) 0.0180(3) Uani 1 1 d .
H15 H 0.9241 0.3912 -0.1241 0.022 Uiso 1 1 calc R
C16 C 0.96726(7) 0.6794(3) -0.17860(14) 0.0233(3) Uani 1 1 d .
H16 H 0.9737 0.6342 -0.2606 0.028 Uiso 1 1 calc R
C17 C 0.98737(7) 0.8890(3) -0.13991(15) 0.0262(3) Uani 1 1 d .
H17 H 1.0077 0.9868 -0.1954 0.031 Uiso 1 1 calc R
C18 C 0.97782(7) 0.9567(2) -0.02011(16) 0.0246(4) Uani 1 1 d .
H18 H 0.9922 1.0997 0.0063 0.030 Uiso 1 1 calc R
C19 C 0.94751(7) 0.8163(3) 0.06066(14) 0.0187(3) Uani 1 1 d .
H19 H 0.9400 0.8646 0.1418 0.022 Uiso 1 1 calc R

loop_
_atom_site_aniso_label
_atom_site_aniso_U_11
_atom_site_aniso_U_22
_atom_site_aniso_U_33
_atom_site_aniso_U_23
_atom_site_aniso_U_13
_atom_site_aniso_U_12
Fe1 0.01020(8) 0.01194(8) 0.01003(8) -0.00039(10) 0.00024(8) -0.00164(6)
O1 0.0297(6) 0.0155(5) 0.0183(5) 0.0003(4) 0.0043(4) 0.0017(4)
C1 0.0143(6) 0.0144(6) 0.0109(6) 0.0001(5) -0.0025(5) -0.0031(5)
C2 0.0138(6) 0.0168(6) 0.0146(6) 0.0022(5) -0.0025(5) -0.0005(5)
C3 0.0128(6) 0.0194(7) 0.0171(7) -0.0017(6) -0.0023(5) 0.0006(5)
C4 0.0114(5) 0.0224(6) 0.0160(6) -0.0006(7) -0.0012(6) -0.0053(4)
C5 0.0158(6) 0.0163(6) 0.0138(6) -0.0009(5) -0.0013(5) -0.0055(5)
C6 0.0108(5) 0.0243(6) 0.0196(9) -0.0067(6) -0.0014(5) -0.0006(5)
C7 0.0143(5) 0.0188(6) 0.0166(7) 0.0000(5) -0.0013(5) -0.0066(5)
C8 0.0154(6) 0.0162(6) 0.0165(6) -0.0046(5) -0.0015(5) -0.0019(5)
C9 0.0186(7) 0.0217(7) 0.0110(6) 0.0002(5) -0.0021(5) -0.0050(5)
C10 0.0181(6) 0.0181(7) 0.0187(7) -0.0012(6) -0.0088(6) 0.0004(5)
C11 0.0177(6) 0.0170(6) 0.0100(6) -0.0009(5) -0.0021(5) -0.0030(5)
C12 0.0170(6) 0.0166(7) 0.0139(6) -0.0024(5) -0.0005(5) 0.0006(5)
C13 0.0142(6) 0.0171(6) 0.0136(6) -0.0020(5) -0.0016(5) 0.0011(5)
C14 0.0101(5) 0.0172(6) 0.0133(8) 0.0015(5) -0.0001(5) 0.0016(4)
C15 0.0150(7) 0.0243(7) 0.0148(8) -0.0005(6) -0.0028(5) 0.0008(5)
C16 0.0185(7) 0.0380(9) 0.0135(6) 0.0051(6) 0.0002(6) 0.0007(6)
C17 0.0177(7) 0.0336(8) 0.0274(8) 0.0153(7) 0.0045(6) -0.0016(6)
C18 0.0187(6) 0.0193(7) 0.0357(12) 0.0035(6) 0.0012(6) -0.0014(5)
C19 0.0150(6) 0.0200(7) 0.0211(7) -0.0027(6) 0.0016(5) 0.0007(5)

loop_
_atom_type_symbol
_atom_type_description
_atom_type_scat_dispersion_real
_atom_type_scat_dispersion_imag
_atom_type_scat_source
C C 0.0033 0.0016 'International Tables Vol C Tables 4.2.6.8 and 6.1.1.4'
H H 0.0000 0.0000 'International Tables Vol C Tables 4.2.6.8 and 6.1.1.4'
O O 0.0106 0.0060 'International Tables Vol C Tables 4.2.6.8 and 6.1.1.4'
Fe Fe 0.3463 0.8444 'International Tables Vol C Tables 4.2.6.8 and 6.1.1.4'

loop_
_geom_angle_atom_site_label_1
_geom_angle_atom_site_label_2
_geom_angle_atom_site_label_3
_geom_angle
C1 Fe1 C2 41.48(5)
C1 Fe1 C5 41.42(5)
C2 Fe1 C5 69.74(6)
C1 Fe1 C9 156.53(6)
C2 Fe1 C9 160.52(6)
C5 Fe1 C9 120.36(6)
C1 Fe1 C10 121.55(6)
C2 Fe1 C10 156.95(6)
C5 Fe1 C10 107.83(6)
C9 Fe1 C10 40.72(6)
C1 Fe1 C8 161.72(6)
C2 Fe1 C8 123.61(6)
C5 Fe1 C8 155.11(6)
C9 Fe1 C8 40.63(6)
C10 Fe1 C8 68.39(6)
C1 Fe1 C6 108.33(5)
C2 Fe1 C6 121.21(6)
C5 Fe1 C6 125.83(6)
C9 Fe1 C6 68.32(6)
C10 Fe1 C6 40.56(6)
C8 Fe1 C6 68.28(5)
C1 Fe1 C7 125.14(5)
C2 Fe1 C7 106.80(5)
C5 Fe1 C7 162.93(6)
C9 Fe1 C7 68.46(6)
C10 Fe1 C7 68.45(6)
C8 Fe1 C7 40.66(5)
C6 Fe1 C7 40.66(6)
C1 Fe1 C3 68.53(6)
C2 Fe1 C3 40.64(6)
C5 Fe1 C3 68.44(6)
C9 Fe1 C3 124.14(6)
C10 Fe1 C3 161.41(6)
C8 Fe1 C3 106.88(6)
C6 Fe1 C3 156.19(6)
C7 Fe1 C3 120.48(6)
C1 Fe1 C4 68.69(6)
C2 Fe1 C4 68.89(7)
C5 Fe1 C4 40.49(6)
C9 Fe1 C4 107.06(7)
C10 Fe1 C4 124.97(6)
C8 Fe1 C4 120.11(6)
C6 Fe1 C4 162.33(6)
C7 Fe1 C4 155.28(5)
C3 Fe1 C4 40.52(6)
C5 C1 C2 108.11(12)
C5 C1 C11 124.08(12)
C2 C1 C11 127.64(12)
C5 C1 Fe1 69.69(8)
C2 C1 Fe1 69.54(8)
C11 C1 Fe1 122.73(9)
C3 C2 C1 107.04(12)
C3 C2 Fe1 70.44(8)
C1 C2 Fe1 68.99(8)
C2 C3 C4 108.91(13)
C2 C3 Fe1 68.92(8)
C4 C3 Fe1 69.76(7)
C5 C4 C3 108.31(14)
C5 C4 Fe1 69.10(7)
C3 C4 Fe1 69.73(7)
C4 C5 C1 107.61(12)
C4 C5 Fe1 70.41(7)
C1 C5 Fe1 68.89(7)
C10 C6 C7 108.26(12)
C10 C6 Fe1 69.61(8)
C7 C6 Fe1 69.74(8)
C8 C7 C6 107.63(12)
C8 C7 Fe1 69.50(8)
C6 C7 Fe1 69.60(7)
C9 C8 C7 108.19(12)
C9 C8 Fe1 69.57(8)
C7 C8 Fe1 69.85(8)
C8 C9 C10 108.02(13)
C8 C9 Fe1 69.80(8)
C10 C9 Fe1 69.75(8)
C6 C10 C9 107.91(13)
C6 C10 Fe1 69.83(8)
C9 C10 Fe1 69.53(8)
O1 C11 C12 120.42(13)
O1 C11 C1 122.55(13)
C12 C11 C1 117.02(12)
C13 C12 C11 177.43(15)
C12 C13 C14 177.81(15)
C15 C14 C19 119.66(13)
C15 C14 C13 121.01(12)
C19 C14 C13 119.30(12)
C16 C15 C14 119.78(14)
C17 C16 C15 120.16(14)
C16 C17 C18 120.24(14)
C19 C18 C17 120.13(15)
C18 C19 C14 120.01(14)

loop_
_geom_bond_atom_site_label_1
_geom_bond_atom_site_label_2
_geom_bond_distance
Fe1 C1 2.0295(13)
Fe1 C2 2.0370(14)
Fe1 C5 2.0403(13)
Fe1 C9 2.0442(15)
Fe1 C10 2.0471(14)
Fe1 C8 2.0472(14)
Fe1 C6 2.0499(13)
Fe1 C7 2.0518(13)
Fe1 C3 2.0571(14)
Fe1 C4 2.0575(12)
O1 C11 1.2260(18)
C1 C5 1.4393(19)
C1 C2 1.4399(19)
C1 C11 1.462(2)
C2 C3 1.422(2)
C3 C4 1.425(2)
C4 C5 1.418(2)
C6 C10 1.420(2)
C6 C7 1.425(2)
C7 C8 1.424(2)
C8 C9 1.421(2)
C9 C10 1.423(2)
C11 C12 1.4608(19)
C12 C13 1.196(2)
C13 C14 1.4344(19)
C14 C15 1.3977(19)
C14 C19 1.403(2)
C15 C16 1.391(2)
C16 C17 1.387(3)
C17 C18 1.391(2)
C18 C19 1.382(2)

loop_
_geom_torsion_atom_site_label_1
_geom_torsion_atom_site_label_2
_geom_torsion_atom_site_label_3
_geom_torsion_atom_site_label_4
_geom_torsion
C2 Fe1 C1 C5 -119.46(11)
C9 Fe1 C1 C5 46.18(17)
C10 Fe1 C1 C5 81.20(9)
C8 Fe1 C1 C5 -160.04(16)
C6 Fe1 C1 C5 123.83(8)
C7 Fe1 C1 C5 165.75(8)
C3 Fe1 C1 C5 -81.30(8)
C4 Fe1 C1 C5 -37.65(8)
C5 Fe1 C1 C2 119.46(11)
C9 Fe1 C1 C2 165.64(13)
C10 Fe1 C1 C2 -159.34(8)
C8 Fe1 C1 C2 -40.6(2)
C6 Fe1 C1 C2 -116.71(8)
C7 Fe1 C1 C2 -74.79(10)
C3 Fe1 C1 C2 38.16(8)
C4 Fe1 C1 C2 81.82(9)
C2 Fe1 C1 C11 122.34(14)
C5 Fe1 C1 C11 -118.19(14)
C9 Fe1 C1 C11 -72.02(19)
C10 Fe1 C1 C11 -37.00(13)
C8 Fe1 C1 C11 81.8(2)
C6 Fe1 C1 C11 5.63(13)
C7 Fe1 C1 C11 47.56(14)
C3 Fe1 C1 C11 160.50(13)
C4 Fe1 C1 C11 -155.84(13)
C5 C1 C2 C3 -1.26(15)
C11 C1 C2 C3 -176.64(13)
Fe1 C1 C2 C3 -60.47(9)
C5 C1 C2 Fe1 59.21(9)
C11 C1 C2 Fe1 -116.17(14)
C1 Fe1 C2 C3 118.01(11)
C5 Fe1 C2 C3 80.13(9)
C9 Fe1 C2 C3 -44.8(2)
C10 Fe1 C2 C3 168.18(13)
C8 Fe1 C2 C3 -76.17(10)
C6 Fe1 C2 C3 -159.47(8)
C7 Fe1 C2 C3 -117.51(8)
C4 Fe1 C2 C3 36.73(8)
C5 Fe1 C2 C1 -37.88(8)
C9 Fe1 C2 C1 -162.77(15)
C10 Fe1 C2 C1 50.16(18)
C8 Fe1 C2 C1 165.82(8)
C6 Fe1 C2 C1 82.52(9)
C7 Fe1 C2 C1 124.48(8)
C3 Fe1 C2 C1 -118.01(11)
C4 Fe1 C2 C1 -81.29(8)
C1 C2 C3 C4 1.14(15)
Fe1 C2 C3 C4 -58.40(10)
C1 C2 C3 Fe1 59.54(9)
C1 Fe1 C3 C2 -38.92(8)
C5 Fe1 C3 C2 -83.61(9)
C9 Fe1 C3 C2 163.52(8)
C10 Fe1 C3 C2 -165.42(16)
C8 Fe1 C3 C2 122.32(8)
C6 Fe1 C3 C2 47.98(17)
C7 Fe1 C3 C2 80.16(9)
C4 Fe1 C3 C2 -120.82(12)
C1 Fe1 C3 C4 81.90(10)
C2 Fe1 C3 C4 120.82(12)
C5 Fe1 C3 C4 37.21(9)
C9 Fe1 C3 C4 -75.66(11)
C10 Fe1 C3 C4 -44.6(2)
C8 Fe1 C3 C4 -116.86(10)
C6 Fe1 C3 C4 168.81(13)
C7 Fe1 C3 C4 -159.01(9)
C2 C3 C4 C5 -0.59(16)
Fe1 C3 C4 C5 -58.48(9)
C2 C3 C4 Fe1 57.89(10)
C1 Fe1 C4 C5 38.49(9)
C2 Fe1 C4 C5 83.13(10)
C9 Fe1 C4 C5 -117.05(9)
C10 Fe1 C4 C5 -75.88(11)
C8 Fe1 C4 C5 -159.34(9)
C6 Fe1 C4 C5 -45.1(3)
C7 Fe1 C4 C5 167.54(13)
C3 Fe1 C4 C5 119.97(14)
C1 Fe1 C4 C3 -81.48(10)
C2 Fe1 C4 C3 -36.84(9)
C5 Fe1 C4 C3 -119.97(14)
C9 Fe1 C4 C3 122.99(9)
C10 Fe1 C4 C3 164.15(9)
C8 Fe1 C4 C3 80.69(11)
C6 Fe1 C4 C3 -165.04(18)
C7 Fe1 C4 C3 47.57(19)
C3 C4 C5 C1 -0.20(15)
Fe1 C4 C5 C1 -59.07(9)
C3 C4 C5 Fe1 58.87(9)
C2 C1 C5 C4 0.90(15)
C11 C1 C5 C4 176.49(13)
Fe1 C1 C5 C4 60.02(9)
C2 C1 C5 Fe1 -59.12(9)
C11 C1 C5 Fe1 116.47(13)
C1 Fe1 C5 C4 -118.79(12)
C2 Fe1 C5 C4 -80.86(10)
C9 Fe1 C5 C4 80.66(11)
C10 Fe1 C5 C4 123.41(10)
C8 Fe1 C5 C4 46.47(17)
C6 Fe1 C5 C4 164.63(10)
C7 Fe1 C5 C4 -162.09(18)
C3 Fe1 C5 C4 -37.24(10)
C2 Fe1 C5 C1 37.93(8)
C9 Fe1 C5 C1 -160.55(8)
C10 Fe1 C5 C1 -117.80(8)
C8 Fe1 C5 C1 165.26(13)
C6 Fe1 C5 C1 -76.58(10)
C7 Fe1 C5 C1 -43.3(2)
C3 Fe1 C5 C1 81.55(8)
C4 Fe1 C5 C1 118.79(12)
C1 Fe1 C6 C10 -117.43(9)
C2 Fe1 C6 C10 -161.20(8)
C5 Fe1 C6 C10 -74.75(10)
C9 Fe1 C6 C10 37.82(9)
C8 Fe1 C6 C10 81.71(9)
C7 Fe1 C6 C10 119.56(12)
C3 Fe1 C6 C10 164.34(13)
C4 Fe1 C6 C10 -40.2(2)
C1 Fe1 C6 C7 123.01(8)
C2 Fe1 C6 C7 79.24(9)
C5 Fe1 C6 C7 165.69(8)
C9 Fe1 C6 C7 -81.74(9)
C10 Fe1 C6 C7 -119.56(12)
C8 Fe1 C6 C7 -37.86(8)
C3 Fe1 C6 C7 44.78(17)
C4 Fe1 C6 C7 -159.77(19)
C10 C6 C7 C8 0.16(15)
Fe1 C6 C7 C8 59.32(9)
C10 C6 C7 Fe1 -59.15(9)
C1 Fe1 C7 C8 164.29(8)
C2 Fe1 C7 C8 122.41(9)
C5 Fe1 C7 C8 -162.01(18)
C9 Fe1 C7 C8 -37.57(8)
C10 Fe1 C7 C8 -81.50(9)
C6 Fe1 C7 C8 -118.95(12)
C3 Fe1 C7 C8 80.32(10)
C4 Fe1 C7 C8 46.51(18)
C1 Fe1 C7 C6 -76.76(10)
C2 Fe1 C7 C6 -118.64(9)
C5 Fe1 C7 C6 -43.1(2)
C9 Fe1 C7 C6 81.38(9)
C10 Fe1 C7 C6 37.45(8)
C8 Fe1 C7 C6 118.95(12)
C3 Fe1 C7 C6 -160.73(8)
C4 Fe1 C7 C6 165.46(15)
C6 C7 C8 C9 -0.17(15)
Fe1 C7 C8 C9 59.21(9)
C6 C7 C8 Fe1 -59.38(9)
C1 Fe1 C8 C9 -164.33(16)
C2 Fe1 C8 C9 164.52(8)
C5 Fe1 C8 C9 48.12(17)
C10 Fe1 C8 C9 -37.79(9)
C6 Fe1 C8 C9 -81.58(9)
C7 Fe1 C8 C9 -119.44(12)
C3 Fe1 C8 C9 123.15(9)
C4 Fe1 C8 C9 81.09(10)
C1 Fe1 C8 C7 -44.9(2)
C2 Fe1 C8 C7 -76.04(10)
C5 Fe1 C8 C7 167.56(13)
C9 Fe1 C8 C7 119.44(12)
C10 Fe1 C8 C7 81.65(9)
C6 Fe1 C8 C7 37.86(8)
C3 Fe1 C8 C7 -117.41(9)
C4 Fe1 C8 C7 -159.47(8)
C7 C8 C9 C10 0.12(15)
Fe1 C8 C9 C10 59.50(10)
C7 C8 C9 Fe1 -59.38(9)
C1 Fe1 C9 C8 167.71(12)
C2 Fe1 C9 C8 -41.8(2)
C5 Fe1 C9 C8 -158.70(8)
C10 Fe1 C9 C8 119.15(12)
C6 Fe1 C9 C8 81.48(9)
C7 Fe1 C9 C8 37.59(8)
C3 Fe1 C9 C8 -75.45(10)
C4 Fe1 C9 C8 -116.62(8)
C1 Fe1 C9 C10 48.56(17)
C2 Fe1 C9 C10 -160.95(16)
C5 Fe1 C9 C10 82.14(10)
C8 Fe1 C9 C10 -119.15(12)
C6 Fe1 C9 C10 -37.68(9)
C7 Fe1 C9 C10 -81.56(9)
C3 Fe1 C9 C10 165.40(8)
C4 Fe1 C9 C10 124.22(9)
C7 C6 C10 C9 -0.09(16)
Fe1 C6 C10 C9 -59.32(10)
C7 C6 C10 Fe1 59.23(9)
C8 C9 C10 C6 -0.02(16)
Fe1 C9 C10 C6 59.51(10)
C8 C9 C10 Fe1 -59.53(10)
C1 Fe1 C10 C6 81.38(9)
C2 Fe1 C10 C6 44.74(18)
C5 Fe1 C10 C6 124.76(8)
C9 Fe1 C10 C6 -119.13(12)
C8 Fe1 C10 C6 -81.42(9)
C7 Fe1 C10 C6 -37.54(8)
C3 Fe1 C10 C6 -160.01(16)
C4 Fe1 C10 C6 166.16(8)
C1 Fe1 C10 C9 -159.49(8)
C2 Fe1 C10 C9 163.87(13)
C5 Fe1 C10 C9 -116.12(9)
C8 Fe1 C10 C9 37.71(8)
C6 Fe1 C10 C9 119.13(12)
C7 Fe1 C10 C9 81.59(9)
C3 Fe1 C10 C9 -40.9(2)
C4 Fe1 C10 C9 -74.71(10)
C5 C1 C11 O1 8.3(2)
C2 C1 C11 O1 -177.02(14)
Fe1 C1 C11 O1 94.64(15)
C5 C1 C11 C12 -172.65(12)
C2 C1 C11 C12 2.1(2)
Fe1 C1 C11 C12 -86.28(14)
C19 C14 C15 C16 0.6(2)
C13 C14 C15 C16 178.58(13)
C14 C15 C16 C17 0.4(2)
C15 C16 C17 C18 -0.3(2)
C16 C17 C18 C19 -0.8(2)
C17 C18 C19 C14 1.8(2)
C15 C14 C19 C18 -1.6(2)
C13 C14 C19 C18 -179.70(13)
